data_7049333
loop_
_publ_author_name
'McGuire, Jake'
'Wilson, Bradley'
'McAllister, James'
'Miras, Haralampos N.'
'Wilson, Claire'
'Sproules, Stephen'
'Farnaby, Joy H.'

_publ_section_title
;
 Molecular and electronic structure of the dithiooxalato radical ligand
 stabilised by rare earth coordination.
;
_journal_issue 17
_journal_name_full 'Dalton transactions (Cambridge, England : 2003)'
_journal_page_first 5491
_journal_page_last 5495
_journal_paper_doi 10.1039/c9dt00688e
_journal_volume 48
_journal_year 2019
_chemical_formula_moiety 'C4 Cl8 Ni O4 S4 Sn2, 2(C24 H20 P)'
_chemical_formula_sum 'C52 H40 Cl8 Ni O4 P2 S4 Sn2'
_chemical_formula_weight 1498.71
_space_group_crystal_system monoclinic
_space_group_IT_number 14
_space_group_name_Hall '-P 2yn'
_space_group_name_H-M_alt 'P 1 21/n 1'
_symmetry_space_group_name_Hall '-P 2yn'
_symmetry_space_group_name_H-M 'P 1 21/n 1'
_atom_sites_solution_hydrogens geom
_atom_sites_solution_primary dual
_audit_creation_date 2018-11-19
_audit_creation_method
;
Olex2 1.2
(compiled 2018.05.29 svn.r3508 for OlexSys, GUI svn.r5506)
;
_audit_update_record
;
2018-12-20 deposited with the CCDC.    2019-03-13 downloaded from the CCDC.
;
_cell_angle_alpha 90
_cell_angle_beta 90.339(2)
_cell_angle_gamma 90
_cell_formula_units_Z 2
_cell_length_a 7.5323(4)
_cell_length_b 21.6051(13)
_cell_length_c 17.9843(10)
_cell_measurement_reflns_used 9095
_cell_measurement_temperature 150
_cell_measurement_theta_max 28.29
_cell_measurement_theta_min 2.20
_cell_volume 2926.6(3)
_computing_cell_refinement 'SAINT V8.37A (Bruker-AXS, 2016)'
_computing_data_collection 'APEX3 Ver. 2016.9-0 (Bruker-AXS, 2016)'
_computing_data_reduction 'APEX3 Ver. 2016.9-0 (Bruker-AXS, 2016)'
_computing_molecular_graphics 'Olex2 (Dolomanov et al., 2009)'
_computing_publication_material 'Olex2 (Dolomanov et al., 2009)'
_computing_structure_refinement 'XL (Sheldrick, 2008)'
_computing_structure_solution 'XT (Sheldrick, 2015)'
_diffrn_ambient_temperature 150
_diffrn_detector 'charge integrating pixel array detector'
_diffrn_detector_area_resol_mean 7.4074
_diffrn_detector_type 'Bruker PHOTON II'
_diffrn_measured_fraction_theta_full 0.999
_diffrn_measured_fraction_theta_max 0.997
_diffrn_measurement_device 'four-circle diffractometer'
_diffrn_measurement_device_type 'Bruker D8 VENTURE'
_diffrn_measurement_method '\f and \w scans'
_diffrn_radiation_collimation 'focusing mirrors'
_diffrn_radiation_monochromator 'multilayer mirror optics'
_diffrn_radiation_type MoK\a
_diffrn_radiation_wavelength 0.71073
_diffrn_reflns_av_R_equivalents 0.0465
_diffrn_reflns_av_unetI/netI 0.0352
_diffrn_reflns_Laue_measured_fraction_full 0.999
_diffrn_reflns_Laue_measured_fraction_max 0.997
_diffrn_reflns_limit_h_max 10
_diffrn_reflns_limit_h_min -10
_diffrn_reflns_limit_k_max 28
_diffrn_reflns_limit_k_min -28
_diffrn_reflns_limit_l_max 24
_diffrn_reflns_limit_l_min -21
_diffrn_reflns_number 36852
_diffrn_reflns_point_group_measured_fraction_full 0.999
_diffrn_reflns_point_group_measured_fraction_max 0.997
_diffrn_reflns_theta_full 25.242
_diffrn_reflns_theta_max 28.310
_diffrn_reflns_theta_min 2.199
_diffrn_source 'microfocus sealed tube'
_diffrn_source_type 'INCOATEC I\ms 3.0'
_diffrn_standards_number 0
_exptl_absorpt_coefficient_mu 1.771
_exptl_absorpt_correction_T_max 0.7457
_exptl_absorpt_correction_T_min 0.6599
_exptl_absorpt_correction_type multi-scan
_exptl_absorpt_process_details
'SADABS-2016/2 (Bruker,2016/2) was used for absorption correction. wR2(int) was 0.0872 before and 0.0679 after correction. The Ratio of minimum to maximum transmission is 0.8849. The \l/2 correction factor is Not present.'
_exptl_crystal_colour blue
_exptl_crystal_density_diffrn 1.701
_exptl_crystal_description lath
_exptl_crystal_F_000 1484
_exptl_crystal_size_max 0.420
_exptl_crystal_size_mid 0.060
_exptl_crystal_size_min 0.020
_refine_diff_density_max 0.667
_refine_diff_density_min -0.393
_refine_diff_density_rms 0.086
_refine_ls_extinction_method none
_refine_ls_goodness_of_fit_ref 1.063
_refine_ls_hydrogen_treatment constr
_refine_ls_matrix_type full
_refine_ls_number_parameters 331
_refine_ls_number_reflns 7242
_refine_ls_number_restraints 0
_refine_ls_restrained_S_all 1.063
_refine_ls_R_factor_all 0.0420
_refine_ls_R_factor_gt 0.0290
_refine_ls_shift/su_max 0.003
_refine_ls_shift/su_mean 0.000
_refine_ls_structure_factor_coef Fsqd
_refine_ls_weighting_details 'w=1/[\s^2^(Fo^2^)+(0.0242P)^2^+2.8407P] where P=(Fo^2^+2Fc^2^)/3'
_refine_ls_weighting_scheme calc
_refine_ls_wR_factor_gt 0.0646
_refine_ls_wR_factor_ref 0.0738
_reflns_Friedel_coverage 0.000
_reflns_number_gt 5969
_reflns_number_total 7242
_reflns_threshold_expression 'I > 2\s(I)'
_cod_data_source_file c9dt00688e2.cif
_cod_data_source_block PPh42Nidto2Sn2Cl8
_cod_depositor_comments 'Adding full bibliography for 7049330--7049334.cif.'
_cod_database_code 7049333
_shelx_shelxl_version_number 2016/6
_shelx_space_group_comment
;
The symmetry employed for this shelxl refinement is uniquely defined
by the following loop, which should always be used as a source of
symmetry information in preference to the above space-group names.
They are only intended as comments.
;
_shelx_estimated_absorpt_t_max 0.965
_shelx_estimated_absorpt_t_min 0.523
_olex2_refinement_description
;
1. Fixed Uiso
 At 1.2 times of:
  All C(H) groups
2.a Aromatic/amide H refined with riding coordinates:
 C2P(H2P), C3P(H3P), C4P(H4P), C5P(H5P), C6P(H6P), C8P(H8P), C9P(H9P),
 C10P(H10P), C11P(H11P), C12P(H12P), C14P(H14P), C15P(H15P), C16P(H16P),
 C17P(H17P), C18P(H18P), C20P(H20P), C21P(H21P), C22P(H22P), C23P(H23P),
 C24P(H24P)
;
_olex2_submission_special_instructions 'No special instructions were received'

loop_
_space_group_symop_operation_xyz
'x, y, z'
'-x+1/2, y+1/2, -z+1/2'
'-x, -y, -z'
'x-1/2, -y-1/2, z-1/2'

loop_
_atom_site_label
_atom_site_type_symbol
_atom_site_fract_x
_atom_site_fract_y
_atom_site_fract_z
_atom_site_U_iso_or_equiv
_atom_site_adp_type
_atom_site_occupancy
_atom_site_site_symmetry_order
_atom_site_calc_flag
_atom_site_refinement_flags_posn
_atom_site_refinement_flags_adp
_atom_site_refinement_flags_occupancy
Sn1 Sn 0.36767(2) 0.52013(2) 0.21698(2) 0.02405(6) Uani 1 1 d . . .
Ni1 Ni 0.000000 0.500000 0.500000 0.02368(10) Uani 1 2 d S T P
Cl1 Cl 0.12404(10) 0.58431(4) 0.18297(4) 0.03939(17) Uani 1 1 d . . .
Cl2 Cl 0.58511(10) 0.58894(4) 0.17453(4) 0.04065(17) Uani 1 1 d . . .
Cl3 Cl 0.33687(9) 0.45276(3) 0.11582(4) 0.03318(15) Uani 1 1 d . . .
Cl4 Cl 0.57463(9) 0.45607(3) 0.28338(4) 0.03726(16) Uani 1 1 d . . .
S1 S 0.21067(8) 0.55998(3) 0.45945(3) 0.02684(14) Uani 1 1 d . . .
S2 S -0.00624(9) 0.44520(3) 0.39806(4) 0.02797(14) Uani 1 1 d . . .
O1 O 0.3376(2) 0.56514(8) 0.32597(9) 0.0250(4) Uani 1 1 d . . .
O2 O 0.1668(2) 0.46525(9) 0.27641(10) 0.0275(4) Uani 1 1 d . . .
C1 C 0.2373(3) 0.53793(12) 0.37043(13) 0.0224(5) Uani 1 1 d . . .
C2 C 0.1363(3) 0.48155(11) 0.34151(13) 0.0230(5) Uani 1 1 d . . .
P1 P 0.00812(8) 0.76418(3) 0.41962(4) 0.02339(13) Uani 1 1 d . . .
C1P C -0.1215(3) 0.69445(12) 0.41793(15) 0.0273(5) Uani 1 1 d . . .
C2P C -0.1108(4) 0.65249(13) 0.35973(16) 0.0316(6) Uani 1 1 d . . .
H2P H -0.034249 0.660364 0.319021 0.038 Uiso 1 1 calc R . .
C3P C -0.2126(4) 0.59895(13) 0.36132(18) 0.0378(7) Uani 1 1 d . . .
H3P H -0.206743 0.570190 0.321450 0.045 Uiso 1 1 calc R . .
C4P C -0.3220(4) 0.58764(14) 0.4208(2) 0.0418(8) Uani 1 1 d . . .
H4P H -0.388613 0.550328 0.422385 0.050 Uiso 1 1 calc R . .
C5P C -0.3364(4) 0.62965(15) 0.47820(19) 0.0431(7) Uani 1 1 d . . .
H5P H -0.413704 0.621557 0.518585 0.052 Uiso 1 1 calc R . .
C6P C -0.2371(4) 0.68396(14) 0.47669(16) 0.0356(6) Uani 1 1 d . . .
H6P H -0.248102 0.713600 0.515414 0.043 Uiso 1 1 calc R . .
C7P C 0.1477(3) 0.76674(12) 0.33906(14) 0.0268(5) Uani 1 1 d . . .
C8P C 0.1288(4) 0.81122(13) 0.28425(14) 0.0314(6) Uani 1 1 d . . .
H8P H 0.038861 0.841886 0.287764 0.038 Uiso 1 1 calc R . .
C9P C 0.2434(4) 0.81037(16) 0.22395(16) 0.0443(8) Uani 1 1 d . . .
H9P H 0.231763 0.840520 0.185777 0.053 Uiso 1 1 calc R . .
C10P C 0.3740(4) 0.76581(18) 0.21951(19) 0.0513(9) Uani 1 1 d . . .
H10P H 0.451092 0.765327 0.177899 0.062 Uiso 1 1 calc R . .
C11P C 0.3941(4) 0.72217(16) 0.2743(2) 0.0478(8) Uani 1 1 d . . .
H11P H 0.484715 0.691760 0.270483 0.057 Uiso 1 1 calc R . .
C12P C 0.2828(4) 0.72243(14) 0.33508(17) 0.0367(6) Uani 1 1 d . . .
H12P H 0.297729 0.692863 0.373705 0.044 Uiso 1 1 calc R . .
C13P C -0.1424(3) 0.82808(12) 0.42236(14) 0.0255(5) Uani 1 1 d . . .
C14P C -0.2672(4) 0.83326(14) 0.36484(16) 0.0352(6) Uani 1 1 d . . .
H14P H -0.274415 0.802261 0.327486 0.042 Uiso 1 1 calc R . .
C15P C -0.3800(4) 0.88365(16) 0.36257(18) 0.0433(8) Uani 1 1 d . . .
H15P H -0.463973 0.887635 0.323236 0.052 Uiso 1 1 calc R . .
C16P C -0.3708(4) 0.92811(15) 0.41733(19) 0.0435(7) Uani 1 1 d . . .
H16P H -0.446706 0.963174 0.414973 0.052 Uiso 1 1 calc R . .
C17P C -0.2524(4) 0.92212(15) 0.47541(18) 0.0406(7) Uani 1 1 d . . .
H17P H -0.249488 0.952403 0.513698 0.049 Uiso 1 1 calc R . .
C18P C -0.1373(4) 0.87214(13) 0.47837(15) 0.0308(6) Uani 1 1 d . . .
H18P H -0.055494 0.868101 0.518483 0.037 Uiso 1 1 calc R . .
C19P C 0.1573(3) 0.76480(12) 0.49798(14) 0.0249(5) Uani 1 1 d . . .
C20P C 0.2766(4) 0.81399(13) 0.50255(16) 0.0335(6) Uani 1 1 d . . .
H20P H 0.273923 0.845983 0.466329 0.040 Uiso 1 1 calc R . .
C21P C 0.3995(4) 0.81593(15) 0.56042(17) 0.0393(7) Uani 1 1 d . . .
H21P H 0.478872 0.849910 0.564756 0.047 Uiso 1 1 calc R . .
C22P C 0.4059(4) 0.76836(16) 0.61158(17) 0.0403(7) Uani 1 1 d . . .
H22P H 0.489626 0.769810 0.651243 0.048 Uiso 1 1 calc R . .
C23P C 0.2915(4) 0.71874(15) 0.60554(16) 0.0374(7) Uani 1 1 d . . .
H23P H 0.298633 0.685799 0.640428 0.045 Uiso 1 1 calc R . .
C24P C 0.1662(3) 0.71668(13) 0.54883(15) 0.0298(6) Uani 1 1 d . . .
H24P H 0.087173 0.682567 0.544842 0.036 Uiso 1 1 calc R . .

loop_
_atom_site_aniso_label
_atom_site_aniso_U_11
_atom_site_aniso_U_22
_atom_site_aniso_U_33
_atom_site_aniso_U_23
_atom_site_aniso_U_13
_atom_site_aniso_U_12
Sn1 0.02588(9) 0.02397(10) 0.02231(9) -0.00041(6) 0.00122(6) -0.00015(7)
Ni1 0.0249(2) 0.0260(2) 0.0202(2) 0.00035(18) 0.00063(17) -0.00609(18)
Cl1 0.0429(4) 0.0422(4) 0.0330(4) 0.0021(3) -0.0024(3) 0.0167(3)
Cl2 0.0421(4) 0.0407(4) 0.0392(4) -0.0002(3) 0.0128(3) -0.0121(3)
Cl3 0.0416(4) 0.0315(4) 0.0264(3) -0.0061(3) -0.0009(3) 0.0025(3)
Cl4 0.0359(3) 0.0326(4) 0.0431(4) -0.0041(3) -0.0131(3) 0.0056(3)
S1 0.0288(3) 0.0294(3) 0.0223(3) -0.0025(2) 0.0025(2) -0.0100(3)
S2 0.0322(3) 0.0278(3) 0.0239(3) -0.0010(2) 0.0024(2) -0.0097(3)
O1 0.0286(9) 0.0238(9) 0.0226(9) -0.0007(7) 0.0033(7) -0.0046(7)
O2 0.0292(9) 0.0299(10) 0.0234(9) -0.0019(7) 0.0022(7) -0.0066(7)
C1 0.0213(11) 0.0225(12) 0.0235(12) 0.0008(9) -0.0014(9) 0.0011(9)
C2 0.0237(11) 0.0233(13) 0.0220(12) 0.0021(9) -0.0016(9) 0.0002(10)
P1 0.0250(3) 0.0215(3) 0.0236(3) -0.0013(2) -0.0016(2) -0.0025(2)
C1P 0.0256(12) 0.0242(13) 0.0320(14) -0.0011(10) -0.0051(10) -0.0037(10)
C2P 0.0302(13) 0.0271(14) 0.0376(15) -0.0027(11) -0.0084(11) -0.0002(11)
C3P 0.0316(14) 0.0281(15) 0.0537(19) -0.0068(13) -0.0169(13) -0.0005(12)
C4P 0.0299(14) 0.0275(15) 0.068(2) 0.0060(14) -0.0181(14) -0.0093(12)
C5P 0.0305(15) 0.0460(19) 0.0526(19) 0.0075(15) -0.0009(13) -0.0127(13)
C6P 0.0303(14) 0.0394(17) 0.0373(16) -0.0030(13) 0.0003(11) -0.0082(12)
C7P 0.0294(13) 0.0240(13) 0.0271(13) -0.0038(10) 0.0013(10) -0.0041(10)
C8P 0.0416(15) 0.0267(14) 0.0259(13) -0.0049(11) -0.0011(11) -0.0061(11)
C9P 0.062(2) 0.0435(19) 0.0276(15) -0.0044(13) 0.0070(14) -0.0202(16)
C10P 0.054(2) 0.059(2) 0.0409(19) -0.0187(16) 0.0206(15) -0.0217(17)
C11P 0.0425(17) 0.045(2) 0.056(2) -0.0188(16) 0.0156(15) -0.0047(15)
C12P 0.0364(15) 0.0314(16) 0.0423(17) -0.0048(13) 0.0058(12) 0.0006(12)
C13P 0.0257(12) 0.0226(13) 0.0283(13) 0.0012(10) 0.0010(10) -0.0013(10)
C14P 0.0331(14) 0.0374(16) 0.0351(15) -0.0063(12) -0.0039(11) 0.0025(12)
C15P 0.0338(15) 0.052(2) 0.0444(18) -0.0015(15) -0.0097(13) 0.0103(14)
C16P 0.0349(16) 0.0347(17) 0.061(2) 0.0006(15) 0.0061(14) 0.0089(13)
C17P 0.0396(16) 0.0351(17) 0.0472(18) -0.0133(14) 0.0081(13) 0.0021(13)
C18P 0.0309(13) 0.0320(15) 0.0296(14) -0.0025(11) 0.0023(11) -0.0024(11)
C19P 0.0246(12) 0.0255(13) 0.0245(12) 0.0001(10) -0.0010(9) -0.0020(10)
C20P 0.0347(14) 0.0308(15) 0.0350(15) 0.0053(12) -0.0071(11) -0.0096(12)
C21P 0.0352(15) 0.0413(18) 0.0415(17) -0.0037(13) -0.0107(12) -0.0085(13)
C22P 0.0338(15) 0.053(2) 0.0341(16) -0.0021(14) -0.0101(12) 0.0018(14)
C23P 0.0399(15) 0.0406(17) 0.0317(15) 0.0091(12) -0.0039(12) 0.0051(13)
C24P 0.0315(13) 0.0259(14) 0.0320(14) 0.0019(11) 0.0018(11) -0.0030(11)

loop_
_atom_type_symbol
_atom_type_description
_atom_type_scat_dispersion_real
_atom_type_scat_dispersion_imag
_atom_type_scat_source
C C 0.0033 0.0016 'International Tables Vol C Tables 4.2.6.8 and 6.1.1.4'
H H 0.0000 0.0000 'International Tables Vol C Tables 4.2.6.8 and 6.1.1.4'
Cl Cl 0.1484 0.1585 'International Tables Vol C Tables 4.2.6.8 and 6.1.1.4'
Ni Ni 0.3393 1.1124 'International Tables Vol C Tables 4.2.6.8 and 6.1.1.4'
O O 0.0106 0.0060 'International Tables Vol C Tables 4.2.6.8 and 6.1.1.4'
P P 0.1023 0.0942 'International Tables Vol C Tables 4.2.6.8 and 6.1.1.4'
S S 0.1246 0.1234 'International Tables Vol C Tables 4.2.6.8 and 6.1.1.4'
Sn Sn -0.6537 1.4246 'International Tables Vol C Tables 4.2.6.8 and 6.1.1.4'

loop_
_geom_angle_atom_site_label_1
_geom_angle_atom_site_label_2
_geom_angle_atom_site_label_3
_geom_angle
_geom_angle_site_symmetry_1
_geom_angle_site_symmetry_3
Cl1 Sn1 Cl4 164.45(3) . .
Cl2 Sn1 Cl1 94.94(3) . .
Cl2 Sn1 Cl4 94.29(3) . .
Cl3 Sn1 Cl1 95.16(3) . .
Cl3 Sn1 Cl2 101.99(3) . .
Cl3 Sn1 Cl4 95.12(3) . .
O1 Sn1 Cl1 83.57(5) . .
O1 Sn1 Cl2 94.91(5) . .
O1 Sn1 Cl3 163.10(5) . .
O1 Sn1 Cl4 83.19(5) . .
O1 Sn1 O2 74.41(6) . .
O2 Sn1 Cl1 84.69(5) . .
O2 Sn1 Cl2 169.30(5) . .
O2 Sn1 Cl3 88.69(5) . .
O2 Sn1 Cl4 83.92(5) . .
S1 Ni1 S1 180.0 . 3_566
S1 Ni1 S2 93.07(2) . .
S1 Ni1 S2 86.93(2) . 3_566
S1 Ni1 S2 93.07(2) 3_566 3_566
S1 Ni1 S2 86.93(2) 3_566 .
S2 Ni1 S2 180.000(18) . 3_566
C1 S1 Ni1 103.96(9) . .
C2 S2 Ni1 104.14(9) . .
C1 O1 Sn1 115.32(15) . .
C2 O2 Sn1 115.77(16) . .
O1 C1 S1 123.45(19) . .
O1 C1 C2 117.3(2) . .
C2 C1 S1 119.21(18) . .
O2 C2 S2 124.0(2) . .
O2 C2 C1 116.9(2) . .
C1 C2 S2 119.11(18) . .
C1P P1 C7P 109.46(12) . .
C1P P1 C19P 110.91(12) . .
C7P P1 C19P 105.44(12) . .
C13P P1 C1P 107.68(12) . .
C13P P1 C7P 111.89(12) . .
C13P P1 C19P 111.49(12) . .
C2P C1P P1 121.8(2) . .
C2P C1P C6P 120.4(3) . .
C6P C1P P1 117.8(2) . .
C1P C2P H2P 120.2 . .
C1P C2P C3P 119.6(3) . .
C3P C2P H2P 120.2 . .
C2P C3P H3P 120.1 . .
C4P C3P C2P 119.8(3) . .
C4P C3P H3P 120.1 . .
C3P C4P H4P 119.5 . .
C3P C4P C5P 121.0(3) . .
C5P C4P H4P 119.5 . .
C4P C5P H5P 120.1 . .
C4P C5P C6P 119.7(3) . .
C6P C5P H5P 120.1 . .
C1P C6P C5P 119.4(3) . .
C1P C6P H6P 120.3 . .
C5P C6P H6P 120.3 . .
C8P C7P P1 122.6(2) . .
C8P C7P C12P 120.7(3) . .
C12P C7P P1 116.7(2) . .
C7P C8P H8P 120.5 . .
C7P C8P C9P 119.0(3) . .
C9P C8P H8P 120.5 . .
C8P C9P H9P 120.0 . .
C10P C9P C8P 120.0(3) . .
C10P C9P H9P 120.0 . .
C9P C10P H10P 119.5 . .
C11P C10P C9P 120.9(3) . .
C11P C10P H10P 119.5 . .
C10P C11P H11P 120.0 . .
C10P C11P C12P 120.0(3) . .
C12P C11P H11P 120.0 . .
C7P C12P H12P 120.4 . .
C11P C12P C7P 119.2(3) . .
C11P C12P H12P 120.4 . .
C14P C13P P1 117.7(2) . .
C18P C13P P1 122.4(2) . .
C18P C13P C14P 119.9(2) . .
C13P C14P H14P 120.1 . .
C15P C14P C13P 119.7(3) . .
C15P C14P H14P 120.1 . .
C14P C15P H15P 120.0 . .
C16P C15P C14P 120.0(3) . .
C16P C15P H15P 120.0 . .
C15P C16P H16P 119.8 . .
C17P C16P C15P 120.5(3) . .
C17P C16P H16P 119.8 . .
C16P C17P H17P 119.8 . .
C16P C17P C18P 120.3(3) . .
C18P C17P H17P 119.8 . .
C13P C18P H18P 120.2 . .
C17P C18P C13P 119.5(3) . .
C17P C18P H18P 120.2 . .
C20P C19P P1 116.86(19) . .
C24P C19P P1 122.7(2) . .
C24P C19P C20P 120.3(2) . .
C19P C20P H20P 120.2 . .
C21P C20P C19P 119.6(3) . .
C21P C20P H20P 120.2 . .
C20P C21P H21P 120.1 . .
C22P C21P C20P 119.8(3) . .
C22P C21P H21P 120.1 . .
C21P C22P H22P 119.8 . .
C23P C22P C21P 120.5(3) . .
C23P C22P H22P 119.8 . .
C22P C23P H23P 119.8 . .
C22P C23P C24P 120.3(3) . .
C24P C23P H23P 119.8 . .
C19P C24P C23P 119.5(3) . .
C19P C24P H24P 120.3 . .
C23P C24P H24P 120.3 . .

loop_
_geom_bond_atom_site_label_1
_geom_bond_atom_site_label_2
_geom_bond_distance
_geom_bond_site_symmetry_2
Sn1 Cl1 2.3773(7) .
Sn1 Cl2 2.3430(7) .
Sn1 Cl3 2.3403(7) .
Sn1 Cl4 2.3978(7) .
Sn1 O1 2.2010(17) .
Sn1 O2 2.2038(17) .
Ni1 S1 2.1778(6) .
Ni1 S1 2.1779(6) 3_566
Ni1 S2 2.1828(6) 3_566
Ni1 S2 2.1827(6) .
S1 C1 1.683(3) .
S2 C2 1.678(3) .
O1 C1 1.250(3) .
O2 C2 1.245(3) .
C1 C2 1.526(3) .
P1 C1P 1.796(3) .
P1 C7P 1.796(3) .
P1 C13P 1.787(3) .
P1 C19P 1.797(2) .
C1P C2P 1.387(4) .
C1P C6P 1.392(4) .
C2P H2P 0.9500 .
C2P C3P 1.388(4) .
C3P H3P 0.9500 .
C3P C4P 1.376(5) .
C4P H4P 0.9500 .
C4P C5P 1.379(5) .
C5P H5P 0.9500 .
C5P C6P 1.392(4) .
C6P H6P 0.9500 .
C7P C8P 1.383(4) .
C7P C12P 1.399(4) .
C8P H8P 0.9500 .
C8P C9P 1.390(4) .
C9P H9P 0.9500 .
C9P C10P 1.379(5) .
C10P H10P 0.9500 .
C10P C11P 1.372(5) .
C11P H11P 0.9500 .
C11P C12P 1.382(4) .
C12P H12P 0.9500 .
C13P C14P 1.398(4) .
C13P C18P 1.386(4) .
C14P H14P 0.9500 .
C14P C15P 1.382(4) .
C15P H15P 0.9500 .
C15P C16P 1.377(5) .
C16P H16P 0.9500 .
C16P C17P 1.376(4) .
C17P H17P 0.9500 .
C17P C18P 1.385(4) .
C18P H18P 0.9500 .
C19P C20P 1.394(4) .
C19P C24P 1.386(4) .
C20P H20P 0.9500 .
C20P C21P 1.389(4) .
C21P H21P 0.9500 .
C21P C22P 1.380(4) .
C22P H22P 0.9500 .
C22P C23P 1.379(4) .
C23P H23P 0.9500 .
C23P C24P 1.386(4) .
C24P H24P 0.9500 .

loop_
_publcif_info_exptl_table_extra_item
sin_theta_over_lambda_max
